data_7060060
loop_
_publ_author_name
'Zhou, Hongke'
'Zhang, Zhan'
'Liu, Xingliang'
'Xu, Defang'
'Zhang, Weidong'
'Fu, Shengjie'
'Feng, Xiucun'
'Huang, Qian'

_publ_section_title
;
 D--A type luminophores with a twisted molecular conformation constructed
 by phenoxazine and diphenylsulfone showing high contrast
 mechanofluorochromism
;
_journal_issue 41
_journal_name_full 'New Journal of Chemistry'
_journal_page_first 17882
_journal_page_last 17890
_journal_paper_doi 10.1039/D0NJ04178E
_journal_volume 44
_journal_year 2020
_chemical_formula_moiety 'C44 H36 N2 O4 S'
_chemical_formula_sum 'C44 H36 N2 O4 S'
_chemical_formula_weight 688.81
_space_group_crystal_system monoclinic
_space_group_IT_number 13
_space_group_name_Hall '-P 2yc'
_space_group_name_H-M_alt 'P 1 2/c 1'
_atom_sites_solution_hydrogens geom
_atom_sites_solution_primary direct
_audit_creation_date 2019-12-03
_audit_creation_method
;
Olex2 1.2
(compiled 2018.05.29 svn.r3508 for OlexSys, GUI svn.r5506)
;
_audit_update_record
;
2019-12-04 deposited with the CCDC.	2020-09-18 downloaded from the CCDC.
;
_cell_angle_alpha 90
_cell_angle_beta 104.972(4)
_cell_angle_gamma 90
_cell_formula_units_Z 2
_cell_length_a 13.9869(6)
_cell_length_b 5.09616(15)
_cell_length_c 24.4610(8)
_cell_measurement_reflns_used 2173
_cell_measurement_temperature 293.50(10)
_cell_measurement_theta_max 69.5680
_cell_measurement_theta_min 9.4530
_cell_volume 1684.38(11)
_computing_cell_refinement 'CrysAlisPro 1.171.38.43f (Rigaku OD, 2015)'
_computing_data_collection 'CrysAlisPro 1.171.38.43f (Rigaku OD, 2015)'
_computing_data_reduction 'CrysAlisPro 1.171.38.43f (Rigaku OD, 2015)'
_computing_molecular_graphics 'Olex2 (Dolomanov et al., 2009)'
_computing_publication_material 'Olex2 (Dolomanov et al., 2009)'
_computing_structure_refinement 'ShelXL (Sheldrick, 2015)'
_computing_structure_solution 'ShelXS (Sheldrick, 2008)'
_diffrn_ambient_environment air
_diffrn_ambient_temperature 293.50(10)
_diffrn_detector 'CCD plate'
_diffrn_detector_area_resol_mean 16.0733
_diffrn_detector_type Eos
_diffrn_measured_fraction_theta_full 0.998
_diffrn_measured_fraction_theta_max 0.998
_diffrn_measurement_details
;
List of Runs (angles in degrees, time in seconds):

  # Type    Start    End  Width  t~exp~   \w     \q     \k     \f   Frames
#--------------------------------------------------------------------------
  1  \w     82.00 112.00   1.00    1.00    --  108.00-111.00 150.00   30
  2  \w     40.00 117.00   1.00    1.00    --  108.00 -63.00  30.00   77
  3  \w    141.00 171.00   1.00    1.00    --  108.00  12.00 120.00   30
  4  \w    139.00 178.00   1.00    1.00    --  108.00 111.00 150.00   39
  5  \w     92.00 146.00   1.00    1.00    --  108.00  38.00   0.00   54
  6  \w     86.00 166.00   1.00    1.00    --  108.00  38.00 -90.00   80
  7  \w     72.00 123.00   1.00    1.00    --   54.00  57.00-150.00   51
  8  \w     40.00  65.00   1.00    1.00    --   54.00  57.00-150.00   25
  9  \w     12.00  52.00   1.00    1.00    --    0.00  57.00 -90.00   40
 10  \w      8.00  55.00   1.00    1.00    --    0.00  57.00-150.00   47
 11  \w     36.00  62.00   1.00    1.00    --  108.00-111.00 150.00   26
 12  \w     42.00 130.00   1.00    1.00    --  108.00  12.00 120.00   88
 13  \w     28.00  70.00   1.00    1.00    --   54.00-125.00 -90.00   42
 14  \w     38.00  72.00   1.00    1.00    --   54.00-125.00-180.00   34
 15  \w     70.00 126.00   1.00    1.00    --  108.00 -63.00 -90.00   56
 16  \w     10.00 125.00   1.00    1.00    --   54.00  19.00-180.00  115
 17  \w    -15.00  15.00   1.00    1.00    --    0.00  57.00-180.00   30
;
_diffrn_measurement_device 'four-circle diffractometer'
_diffrn_measurement_device_type 'SuperNova, Dual, Cu at zero, Eos'
_diffrn_measurement_method '\w scans'
_diffrn_orient_matrix_type 'CrysAlisPro convention (1999,Acta A55,543-557)'
_diffrn_orient_matrix_UB_11 -0.0587843000
_diffrn_orient_matrix_UB_12 -0.0012903000
_diffrn_orient_matrix_UB_13 0.0452468000
_diffrn_orient_matrix_UB_21 -0.0956654000
_diffrn_orient_matrix_UB_22 -0.0598590000
_diffrn_orient_matrix_UB_23 -0.0460676000
_diffrn_orient_matrix_UB_31 0.0196572000
_diffrn_orient_matrix_UB_32 -0.2963537000
_diffrn_orient_matrix_UB_33 0.0091161000
_diffrn_radiation_monochromator mirror
_diffrn_radiation_probe x-ray
_diffrn_radiation_type CuK\a
_diffrn_radiation_wavelength 1.54184
_diffrn_reflns_av_R_equivalents 0.0163
_diffrn_reflns_av_unetI/netI 0.0221
_diffrn_reflns_Laue_measured_fraction_full 0.998
_diffrn_reflns_Laue_measured_fraction_max 0.998
_diffrn_reflns_limit_h_max 16
_diffrn_reflns_limit_h_min -16
_diffrn_reflns_limit_k_max 3
_diffrn_reflns_limit_k_min -6
_diffrn_reflns_limit_l_max 28
_diffrn_reflns_limit_l_min -29
_diffrn_reflns_number 5537
_diffrn_reflns_point_group_measured_fraction_full 0.998
_diffrn_reflns_point_group_measured_fraction_max 0.998
_diffrn_reflns_theta_full 66.594
_diffrn_reflns_theta_max 66.594
_diffrn_reflns_theta_min 3.741
_diffrn_source 'micro-focus sealed X-ray tube'
_diffrn_source_type 'SuperNova (Cu) X-ray Source'
_exptl_absorpt_coefficient_mu 1.248
_exptl_absorpt_correction_T_max 1.00000
_exptl_absorpt_correction_T_min 0.69935
_exptl_absorpt_correction_type multi-scan
_exptl_absorpt_process_details
;
CrysAlisPro 1.171.38.43f (Rigaku Oxford Diffraction, 2015)
Empirical absorption correction using spherical harmonics,
 implemented in SCALE3 ABSPACK scaling algorithm.
;
_exptl_crystal_colour 'clear light colourless'
_exptl_crystal_colour_lustre clear
_exptl_crystal_colour_modifier light
_exptl_crystal_colour_primary colourless
_exptl_crystal_density_diffrn 1.358
_exptl_crystal_description block
_exptl_crystal_F_000 724
_exptl_crystal_size_max 0.19
_exptl_crystal_size_mid 0.15
_exptl_crystal_size_min 0.12
_refine_diff_density_max 0.165
_refine_diff_density_min -0.294
_refine_diff_density_rms 0.046
_refine_ls_extinction_method none
_refine_ls_goodness_of_fit_ref 1.059
_refine_ls_hydrogen_treatment constr
_refine_ls_matrix_type full
_refine_ls_number_parameters 232
_refine_ls_number_reflns 2963
_refine_ls_number_restraints 0
_refine_ls_restrained_S_all 1.059
_refine_ls_R_factor_all 0.0500
_refine_ls_R_factor_gt 0.0405
_refine_ls_shift/su_max 0.001
_refine_ls_shift/su_mean 0.000
_refine_ls_structure_factor_coef Fsqd
_refine_ls_weighting_details 'w=1/[\s^2^(Fo^2^)+(0.0589P)^2^+0.1915P] where P=(Fo^2^+2Fc^2^)/3'
_refine_ls_weighting_scheme calc
_refine_ls_wR_factor_gt 0.1054
_refine_ls_wR_factor_ref 0.1140
_reflns_Friedel_coverage 0.000
_reflns_number_gt 2422
_reflns_number_total 2963
_reflns_threshold_expression 'I > 2\s(I)'
_cod_data_source_file d0nj04178e2.cif
_cod_data_source_block liuxl_63
_cod_depositor_comments 'Adding full bibliography for 7060060--7060061.cif.'
_cod_database_code 7060060
_shelx_shelxl_version_number 2018/3
_shelx_space_group_comment
;
The symmetry employed for this shelxl refinement is uniquely defined
by the following loop, which should always be used as a source of
symmetry information in preference to the above space-group names.
They are only intended as comments.
;
_reflns_odcompleteness_completeness 99.56
_reflns_odcompleteness_iscentric 1
_reflns_odcompleteness_theta 66.97
_olex2_refinement_description
;
1. Fixed Uiso
 At 1.2 times of:
  All C(H) groups, All C(H,H) groups
 At 1.5 times of:
  All C(H,H,H) groups
2.a Secondary CH2 refined with riding coordinates:
 C13(H13A,H13B)
2.b Aromatic/amide H refined with riding coordinates:
 C2(H2), C3(H3), C4(H4), C5(H5), C8(H8), C10(H10), C11(H11), C15(H15),
 C16(H16), C18(H18), C19(H19), C21(H21), C22(H22)
2.c Idealised Me refined as rotating group:
 C14(H14A,H14B,H14C)
;
_olex2_date_sample_data_collection 2019-11-07
_olex2_submission_special_instructions 'No special instructions were received'
_oxdiff_exptl_absorpt_empirical_details
;
Empirical correction (ABSPACK) includes:
- Absorption correction using spherical harmonics
- Frame scaling
;
_oxdiff_exptl_absorpt_empirical_full_max 1.300
_oxdiff_exptl_absorpt_empirical_full_min 0.664

loop_
_space_group_symop_operation_xyz
'x, y, z'
'-x, y, -z+1/2'
'-x, -y, -z'
'x, -y, z-1/2'

loop_
_atom_site_label
_atom_site_type_symbol
_atom_site_fract_x
_atom_site_fract_y
_atom_site_fract_z
_atom_site_U_iso_or_equiv
_atom_site_adp_type
_atom_site_occupancy
_atom_site_site_symmetry_order
_atom_site_calc_flag
_atom_site_refinement_flags_posn
_atom_site_refinement_flags_adp
_atom_site_refinement_flags_occupancy
_atom_site_disorder_assembly
_atom_site_disorder_group
S1 S 0.000000 0.12252(11) 0.750000 0.0540(2) Uani 1 2 d S T P . .
O1 O -0.38490(10) -1.4413(3) 0.46040(5) 0.0707(4) Uani 1 1 d . . . . .
O2 O 0.07776(11) 0.2622(2) 0.73387(6) 0.0736(4) Uani 1 1 d . . . . .
N1 N -0.30983(11) -1.5435(3) 0.36651(6) 0.0532(4) Uani 1 1 d . . . . .
C1 C -0.39380(12) -1.6750(3) 0.37305(7) 0.0497(4) Uani 1 1 d . . . . .
C2 C -0.44447(15) -1.8634(4) 0.33520(8) 0.0644(5) Uani 1 1 d . . . . .
H2 H -0.424713 -1.898256 0.302430 0.077 Uiso 1 1 calc R . . . .
C3 C -0.52325(16) -1.9989(4) 0.34543(10) 0.0802(7) Uani 1 1 d . . . . .
H3 H -0.554924 -2.126616 0.319981 0.096 Uiso 1 1 calc R . . . .
C4 C -0.55535(17) -1.9480(5) 0.39247(11) 0.0857(7) Uani 1 1 d . . . . .
H4 H -0.608342 -2.040940 0.399251 0.103 Uiso 1 1 calc R . . . .
C5 C -0.50819(15) -1.7561(4) 0.43010(10) 0.0731(6) Uani 1 1 d . . . . .
H5 H -0.530318 -1.717477 0.461919 0.088 Uiso 1 1 calc R . . . .
C6 C -0.42931(13) -1.6243(4) 0.42038(7) 0.0549(4) Uani 1 1 d . . . . .
C7 C -0.30625(12) -1.2990(3) 0.45155(7) 0.0465(4) Uani 1 1 d . . . . .
C8 C -0.26798(12) -1.1108(3) 0.49107(6) 0.0473(4) Uani 1 1 d . . . . .
H8 H -0.297836 -1.079290 0.520278 0.057 Uiso 1 1 calc R . . . .
C9 C -0.18467(12) -0.9654(3) 0.48818(7) 0.0466(4) Uani 1 1 d . . . . .
C10 C -0.14356(13) -1.0203(4) 0.44367(7) 0.0558(4) Uani 1 1 d . . . . .
H10 H -0.087148 -0.929986 0.441017 0.067 Uiso 1 1 calc R . . . .
C11 C -0.18430(13) -1.2064(4) 0.40293(7) 0.0547(4) Uani 1 1 d . . . . .
H11 H -0.155664 -1.234397 0.373080 0.066 Uiso 1 1 calc R . . . .
C12 C -0.26648(12) -1.3513(3) 0.40568(6) 0.0445(4) Uani 1 1 d . . . . .
C13 C -0.27052(14) -1.6001(4) 0.31819(7) 0.0576(5) Uani 1 1 d . . . . .
H13A H -0.278246 -1.785870 0.309575 0.069 Uiso 1 1 calc R . . . .
H13B H -0.200292 -1.560656 0.328146 0.069 Uiso 1 1 calc R . . . .
C14 C -0.32097(18) -1.4450(4) 0.26605(8) 0.0765(6) Uani 1 1 d . . . . .
H14A H -0.294612 -1.496098 0.235086 0.115 Uiso 1 1 calc GR . . . .
H14B H -0.309548 -1.261120 0.273410 0.115 Uiso 1 1 calc GR . . . .
H14C H -0.390813 -1.479421 0.256531 0.115 Uiso 1 1 calc GR . . . .
C15 C -0.14126(13) -0.7626(3) 0.52963(7) 0.0505(4) Uani 1 1 d . . . . .
H15 H -0.080224 -0.695983 0.527886 0.061 Uiso 1 1 calc R . . . .
C16 C -0.17959(12) -0.6646(3) 0.56920(7) 0.0489(4) Uani 1 1 d . . . . .
H16 H -0.240864 -0.730427 0.570729 0.059 Uiso 1 1 calc R . . . .
C17 C -0.13604(12) -0.4632(3) 0.61098(6) 0.0437(4) Uani 1 1 d . . . . .
C18 C -0.03966(12) -0.3719(3) 0.61892(7) 0.0514(4) Uani 1 1 d . . . . .
H18 H -0.001196 -0.436084 0.596054 0.062 Uiso 1 1 calc R . . . .
C19 C -0.00003(12) -0.1891(4) 0.65972(7) 0.0518(4) Uani 1 1 d . . . . .
H19 H 0.064466 -0.130446 0.664081 0.062 Uiso 1 1 calc R . . . .
C20 C -0.05566(12) -0.0924(3) 0.69423(6) 0.0442(4) Uani 1 1 d . . . . .
C21 C -0.15200(13) -0.1725(4) 0.68648(7) 0.0563(4) Uani 1 1 d . . . . .
H21 H -0.190519 -0.103612 0.708837 0.068 Uiso 1 1 calc R . . . .
C22 C -0.19128(13) -0.3561(4) 0.64524(7) 0.0564(5) Uani 1 1 d . . . . .
H22 H -0.256542 -0.409574 0.640270 0.068 Uiso 1 1 calc R . . . .

loop_
_atom_site_aniso_label
_atom_site_aniso_U_11
_atom_site_aniso_U_22
_atom_site_aniso_U_33
_atom_site_aniso_U_23
_atom_site_aniso_U_13
_atom_site_aniso_U_12
S1 0.0751(4) 0.0352(3) 0.0418(3) 0.000 -0.0028(3) 0.000
O1 0.0740(8) 0.0834(9) 0.0615(8) -0.0304(7) 0.0299(7) -0.0325(8)
O2 0.0991(10) 0.0504(7) 0.0589(8) 0.0097(6) -0.0022(7) -0.0288(7)
N1 0.0629(9) 0.0545(8) 0.0420(7) -0.0099(6) 0.0132(6) -0.0013(7)
C1 0.0532(9) 0.0449(9) 0.0453(9) -0.0031(7) 0.0021(7) 0.0053(8)
C2 0.0690(12) 0.0605(11) 0.0572(11) -0.0165(9) 0.0046(9) 0.0000(10)
C3 0.0743(13) 0.0723(14) 0.0853(15) -0.0327(12) 0.0052(11) -0.0169(12)
C4 0.0706(13) 0.0834(16) 0.1051(19) -0.0314(14) 0.0266(12) -0.0268(12)
C5 0.0630(12) 0.0777(14) 0.0813(14) -0.0242(12) 0.0236(10) -0.0170(11)
C6 0.0545(10) 0.0540(10) 0.0524(10) -0.0122(8) 0.0071(8) -0.0042(8)
C7 0.0491(9) 0.0489(9) 0.0401(8) -0.0015(7) 0.0088(6) -0.0019(7)
C8 0.0560(9) 0.0489(9) 0.0364(8) -0.0041(7) 0.0111(7) -0.0027(8)
C9 0.0528(9) 0.0439(9) 0.0398(8) 0.0009(7) 0.0060(7) 0.0006(7)
C10 0.0618(11) 0.0542(10) 0.0546(10) -0.0043(8) 0.0208(8) -0.0094(9)
C11 0.0668(11) 0.0542(10) 0.0471(9) -0.0036(8) 0.0218(8) -0.0014(9)
C12 0.0538(9) 0.0408(8) 0.0357(8) 0.0003(6) 0.0058(6) 0.0051(7)
C13 0.0680(11) 0.0542(10) 0.0509(10) -0.0129(8) 0.0162(8) 0.0075(9)
C14 0.1086(17) 0.0735(13) 0.0499(11) -0.0015(10) 0.0251(11) 0.0072(13)
C15 0.0548(10) 0.0471(10) 0.0470(9) -0.0019(7) 0.0082(7) -0.0076(8)
C16 0.0525(9) 0.0490(9) 0.0423(9) -0.0014(7) 0.0067(7) -0.0086(8)
C17 0.0500(8) 0.0420(8) 0.0357(7) 0.0034(7) 0.0050(6) -0.0027(7)
C18 0.0518(9) 0.0521(10) 0.0502(9) -0.0080(8) 0.0132(7) -0.0027(8)
C19 0.0475(9) 0.0527(10) 0.0526(10) -0.0041(8) 0.0083(7) -0.0058(8)
C20 0.0549(9) 0.0363(8) 0.0357(7) 0.0035(6) 0.0017(6) 0.0005(7)
C21 0.0575(10) 0.0656(11) 0.0467(9) -0.0107(8) 0.0151(8) -0.0020(9)
C22 0.0486(9) 0.0710(12) 0.0502(9) -0.0104(9) 0.0137(7) -0.0120(9)

loop_
_atom_type_symbol
_atom_type_description
_atom_type_scat_dispersion_real
_atom_type_scat_dispersion_imag
_atom_type_scat_source
C C 0.0181 0.0091 'International Tables Vol C Tables 4.2.6.8 and 6.1.1.4'
H H 0.0000 0.0000 'International Tables Vol C Tables 4.2.6.8 and 6.1.1.4'
N N 0.0311 0.0180 'International Tables Vol C Tables 4.2.6.8 and 6.1.1.4'
O O 0.0492 0.0322 'International Tables Vol C Tables 4.2.6.8 and 6.1.1.4'
S S 0.3331 0.5567 'International Tables Vol C Tables 4.2.6.8 and 6.1.1.4'

loop_
_geom_angle_atom_site_label_1
_geom_angle_atom_site_label_2
_geom_angle_atom_site_label_3
_geom_angle
_geom_angle_site_symmetry_1
_geom_angle_site_symmetry_3
_geom_angle_publ_flag
O2 S1 O2 120.66(12) . 2_556 ?
O2 S1 C20 107.99(8) . . ?
O2 S1 C20 107.78(8) 2_556 . ?
O2 S1 C20 107.98(8) 2_556 2_556 ?
O2 S1 C20 107.78(8) . 2_556 ?
C20 S1 C20 103.32(10) . 2_556 ?
C6 O1 C7 118.37(13) . . ?
C1 N1 C13 120.21(14) . . ?
C12 N1 C1 119.16(14) . . ?
C12 N1 C13 120.58(14) . . ?
C2 C1 N1 123.55(16) . . ?
C2 C1 C6 116.70(17) . . ?
C6 C1 N1 119.72(15) . . ?
C1 C2 H2 119.4 . . ?
C3 C2 C1 121.21(19) . . ?
C3 C2 H2 119.4 . . ?
C2 C3 H3 119.6 . . ?
C4 C3 C2 120.75(19) . . ?
C4 C3 H3 119.6 . . ?
C3 C4 H4 120.3 . . ?
C3 C4 C5 119.4(2) . . ?
C5 C4 H4 120.3 . . ?
C4 C5 H5 120.0 . . ?
C6 C5 C4 119.9(2) . . ?
C6 C5 H5 120.0 . . ?
O1 C6 C1 121.49(16) . . ?
C5 C6 O1 116.47(16) . . ?
C5 C6 C1 122.02(17) . . ?
O1 C7 C12 121.54(14) . . ?
C8 C7 O1 116.06(14) . . ?
C8 C7 C12 122.37(15) . . ?
C7 C8 H8 119.5 . . ?
C7 C8 C9 120.99(15) . . ?
C9 C8 H8 119.5 . . ?
C8 C9 C15 122.74(15) . . ?
C10 C9 C8 116.95(15) . . ?
C10 C9 C15 120.31(16) . . ?
C9 C10 H10 119.1 . . ?
C9 C10 C11 121.74(16) . . ?
C11 C10 H10 119.1 . . ?
C10 C11 H11 119.2 . . ?
C12 C11 C10 121.52(15) . . ?
C12 C11 H11 119.2 . . ?
N1 C12 C7 119.47(15) . . ?
C11 C12 N1 124.13(15) . . ?
C11 C12 C7 116.40(15) . . ?
N1 C13 H13A 109.0 . . ?
N1 C13 H13B 109.0 . . ?
N1 C13 C14 112.94(15) . . ?
H13A C13 H13B 107.8 . . ?
C14 C13 H13A 109.0 . . ?
C14 C13 H13B 109.0 . . ?
C13 C14 H14A 109.5 . . ?
C13 C14 H14B 109.5 . . ?
C13 C14 H14C 109.5 . . ?
H14A C14 H14B 109.5 . . ?
H14A C14 H14C 109.5 . . ?
H14B C14 H14C 109.5 . . ?
C9 C15 H15 116.6 . . ?
C16 C15 C9 126.89(16) . . ?
C16 C15 H15 116.6 . . ?
C15 C16 H16 116.5 . . ?
C15 C16 C17 127.02(16) . . ?
C17 C16 H16 116.5 . . ?
C18 C17 C16 123.02(15) . . ?
C22 C17 C16 120.00(15) . . ?
C22 C17 C18 116.98(15) . . ?
C17 C18 H18 119.2 . . ?
C19 C18 C17 121.55(16) . . ?
C19 C18 H18 119.2 . . ?
C18 C19 H19 119.9 . . ?
C18 C19 C20 120.12(16) . . ?
C20 C19 H19 119.9 . . ?
C19 C20 S1 119.27(13) . . ?
C21 C20 S1 120.79(13) . . ?
C21 C20 C19 119.88(15) . . ?
C20 C21 H21 120.2 . . ?
C20 C21 C22 119.53(16) . . ?
C22 C21 H21 120.2 . . ?
C17 C22 H22 119.1 . . ?
C21 C22 C17 121.88(16) . . ?
C21 C22 H22 119.1 . . ?

loop_
_geom_bond_atom_site_label_1
_geom_bond_atom_site_label_2
_geom_bond_distance
_geom_bond_site_symmetry_2
_geom_bond_publ_flag
S1 O2 1.4377(14) . ?
S1 O2 1.4378(14) 2_556 ?
S1 C20 1.7660(15) 2_556 ?
S1 C20 1.7660(16) . ?
O1 C6 1.378(2) . ?
O1 C7 1.381(2) . ?
N1 C1 1.397(2) . ?
N1 C12 1.395(2) . ?
N1 C13 1.455(2) . ?
C1 C2 1.394(2) . ?
C1 C6 1.397(2) . ?
C2 H2 0.9300 . ?
C2 C3 1.377(3) . ?
C3 H3 0.9300 . ?
C3 C4 1.364(3) . ?
C4 H4 0.9300 . ?
C4 C5 1.387(3) . ?
C5 H5 0.9300 . ?
C5 C6 1.364(3) . ?
C7 C8 1.369(2) . ?
C7 C12 1.401(2) . ?
C8 H8 0.9300 . ?
C8 C9 1.398(2) . ?
C9 C10 1.385(2) . ?
C9 C15 1.465(2) . ?
C10 H10 0.9300 . ?
C10 C11 1.387(2) . ?
C11 H11 0.9300 . ?
C11 C12 1.382(2) . ?
C13 H13A 0.9700 . ?
C13 H13B 0.9700 . ?
C13 C14 1.511(3) . ?
C14 H14A 0.9600 . ?
C14 H14B 0.9600 . ?
C14 H14C 0.9600 . ?
C15 H15 0.9300 . ?
C15 C16 1.320(2) . ?
C16 H16 0.9300 . ?
C16 C17 1.465(2) . ?
C17 C18 1.392(2) . ?
C17 C22 1.390(2) . ?
C18 H18 0.9300 . ?
C18 C19 1.373(2) . ?
C19 H19 0.9300 . ?
C19 C20 1.378(2) . ?
C20 C21 1.373(2) . ?
C21 H21 0.9300 . ?
C21 C22 1.381(2) . ?
C22 H22 0.9300 . ?

loop_
_geom_torsion_atom_site_label_1
_geom_torsion_atom_site_label_2
_geom_torsion_atom_site_label_3
_geom_torsion_atom_site_label_4
_geom_torsion
_geom_torsion_site_symmetry_1
_geom_torsion_site_symmetry_2
_geom_torsion_site_symmetry_3
_geom_torsion_site_symmetry_4
_geom_torsion_publ_flag
S1 C20 C21 C22 -175.09(14) . . . . ?
O1 C7 C8 C9 176.26(15) . . . . ?
O1 C7 C12 N1 2.9(2) . . . . ?
O1 C7 C12 C11 -176.41(15) . . . . ?
O2 S1 C20 C19 160.39(13) 2_556 . . . ?
O2 S1 C20 C19 28.54(15) . . . . ?
O2 S1 C20 C21 -22.41(16) 2_556 . . . ?
O2 S1 C20 C21 -154.26(14) . . . . ?
N1 C1 C2 C3 175.95(18) . . . . ?
N1 C1 C6 O1 1.8(3) . . . . ?
N1 C1 C6 C5 -176.89(18) . . . . ?
C1 N1 C12 C7 1.7(2) . . . . ?
C1 N1 C12 C11 -179.02(15) . . . . ?
C1 N1 C13 C14 84.8(2) . . . . ?
C1 C2 C3 C4 1.5(3) . . . . ?
C2 C1 C6 O1 -179.85(16) . . . . ?
C2 C1 C6 C5 1.5(3) . . . . ?
C2 C3 C4 C5 0.4(4) . . . . ?
C3 C4 C5 C6 -1.3(4) . . . . ?
C4 C5 C6 O1 -178.43(19) . . . . ?
C4 C5 C6 C1 0.3(3) . . . . ?
C6 O1 C7 C8 176.84(15) . . . . ?
C6 O1 C7 C12 -5.1(2) . . . . ?
C6 C1 C2 C3 -2.4(3) . . . . ?
C7 O1 C6 C1 2.8(3) . . . . ?
C7 O1 C6 C5 -178.51(17) . . . . ?
C7 C8 C9 C10 0.2(2) . . . . ?
C7 C8 C9 C15 -179.89(15) . . . . ?
C8 C7 C12 N1 -179.17(14) . . . . ?
C8 C7 C12 C11 1.5(2) . . . . ?
C8 C9 C10 C11 1.5(3) . . . . ?
C8 C9 C15 C16 -9.9(3) . . . . ?
C9 C10 C11 C12 -1.8(3) . . . . ?
C9 C15 C16 C17 179.52(15) . . . . ?
C10 C9 C15 C16 169.97(17) . . . . ?
C10 C11 C12 N1 -179.05(16) . . . . ?
C10 C11 C12 C7 0.2(3) . . . . ?
C12 N1 C1 C2 177.74(16) . . . . ?
C12 N1 C1 C6 -4.0(2) . . . . ?
C12 N1 C13 C14 -92.9(2) . . . . ?
C12 C7 C8 C9 -1.8(3) . . . . ?
C13 N1 C1 C2 0.0(3) . . . . ?
C13 N1 C1 C6 178.27(16) . . . . ?
C13 N1 C12 C7 179.44(15) . . . . ?
C13 N1 C12 C11 -1.3(2) . . . . ?
C15 C9 C10 C11 -178.39(16) . . . . ?
C15 C16 C17 C18 -8.8(3) . . . . ?
C15 C16 C17 C22 171.71(18) . . . . ?
C16 C17 C18 C19 -177.84(15) . . . . ?
C16 C17 C22 C21 177.73(16) . . . . ?
C17 C18 C19 C20 0.3(3) . . . . ?
C18 C17 C22 C21 -1.7(3) . . . . ?
C18 C19 C20 S1 175.01(13) . . . . ?
C18 C19 C20 C21 -2.2(3) . . . . ?
C19 C20 C21 C22 2.1(3) . . . . ?
C20 S1 C20 C19 -85.46(13) 2_556 . . . ?
C20 S1 C20 C21 91.74(14) 2_556 . . . ?
C20 C21 C22 C17 -0.1(3) . . . . ?
C22 C17 C18 C19 1.6(3) . . . . ?
